data_2222705
loop_
_publ_author_name
'Huang, Peng-Mian'
'Wang, Xiao-Chun'

_publ_section_title
;
 9-Benzyl-3-bromo-9<i>H</i>-carbazole
;
_journal_coeditor_code HB5016
_journal_issue 8
_journal_name_full 'Acta Crystallographica Section E'
_journal_page_first o1763
_journal_paper_doi 10.1107/S1600536809024969
_journal_volume 65
_journal_year 2009
_chemical_formula_iupac 'C19 H14 Br N'
_chemical_formula_moiety 'C19 H14 Br N'
_chemical_formula_sum 'C19 H14 Br N'
_chemical_formula_weight 336.22
_chemical_melting_point_gt 392
_chemical_melting_point_lt 394
_chemical_name_systematic
;
9-Benzyl-3-bromo-9<i>H</i>-carbazole
;
_space_group_IT_number 33
_symmetry_cell_setting orthorhombic
_symmetry_space_group_name_Hall 'P 2c -2n'
_symmetry_space_group_name_H-M 'P n a 21'
_atom_sites_solution_hydrogens geom
_atom_sites_solution_primary direct
_atom_sites_solution_secondary difmap
_audit_creation_method SHELXL-97
_cell_angle_alpha 90.00
_cell_angle_beta 90.00
_cell_angle_gamma 90.00
_cell_formula_units_Z 4
_cell_length_a 17.629(3)
_cell_length_b 14.666(2)
_cell_length_c 5.6420(8)
_cell_measurement_reflns_used 3798
_cell_measurement_temperature 113(2)
_cell_measurement_theta_max 27.9
_cell_measurement_theta_min 1.8
_cell_volume 1458.7(4)
_computing_cell_refinement 'CrystalClear (Rigaku/MSC, 2005)'
_computing_data_collection 'CrystalClear (Rigaku/MSC, 2005)'
_computing_data_reduction 'CrystalClear (Rigaku/MSC, 2005)'
_computing_molecular_graphics 'SHELXTL (Sheldrick, 2008)'
_computing_publication_material 'SHELXTL (Sheldrick, 2008)'
_computing_structure_refinement 'SHELXL97 (Sheldrick, 2008)'
_computing_structure_solution 'SHELXS97 (Sheldrick, 2008)'
_diffrn_ambient_temperature 113(2)
_diffrn_detector_area_resol_mean 7.31
_diffrn_measured_fraction_theta_full 0.991
_diffrn_measured_fraction_theta_max 0.991
_diffrn_measurement_device_type 'Rigaku Saturn'
_diffrn_measurement_method '\w and \f'
_diffrn_radiation_monochromator 'confocal multilayer X-ray optic'
_diffrn_radiation_source 'rotating anode'
_diffrn_radiation_type MoK\a
_diffrn_radiation_wavelength 0.71070
_diffrn_reflns_av_R_equivalents 0.0451
_diffrn_reflns_av_sigmaI/netI 0.0656
_diffrn_reflns_limit_h_max 23
_diffrn_reflns_limit_h_min -23
_diffrn_reflns_limit_k_max 19
_diffrn_reflns_limit_k_min -19
_diffrn_reflns_limit_l_max 7
_diffrn_reflns_limit_l_min -7
_diffrn_reflns_number 14426
_diffrn_reflns_theta_full 27.87
_diffrn_reflns_theta_max 27.87
_diffrn_reflns_theta_min 1.81
_diffrn_standards_decay_% 0
_diffrn_standards_interval_count 0
_diffrn_standards_interval_time 0
_diffrn_standards_number 0
_exptl_absorpt_coefficient_mu 2.810
_exptl_absorpt_correction_T_max 0.755
_exptl_absorpt_correction_T_min 0.682
_exptl_absorpt_correction_type multi-scan
_exptl_absorpt_process_details '(CrystalClear; Rigaku/MSC, 2005)'
_exptl_crystal_colour colorless
_exptl_crystal_density_diffrn 1.531
_exptl_crystal_density_method 'not measured'
_exptl_crystal_description block
_exptl_crystal_F_000 680
_exptl_crystal_size_max 0.14
_exptl_crystal_size_mid 0.12
_exptl_crystal_size_min 0.10
_refine_diff_density_max 0.952
_refine_diff_density_min -0.519
_refine_ls_abs_structure_details 'Flack (1983), 1521 Friedel pairs'
_refine_ls_abs_structure_Flack -0.005(10)
_refine_ls_extinction_coef 0.0148(7)
_refine_ls_extinction_expression Fc^*^=kFc[1+0.001xFc^2^\l^3^/sin(2\q)]^-1/4^
_refine_ls_extinction_method 'SHELXL97 (Sheldrick, 2008)'
_refine_ls_goodness_of_fit_ref 0.982
_refine_ls_hydrogen_treatment constr
_refine_ls_matrix_type full
_refine_ls_number_parameters 191
_refine_ls_number_reflns 3441
_refine_ls_number_restraints 1
_refine_ls_restrained_S_all 0.982
_refine_ls_R_factor_all 0.0478
_refine_ls_R_factor_gt 0.0359
_refine_ls_shift/su_max 0.001
_refine_ls_shift/su_mean 0.000
_refine_ls_structure_factor_coef Fsqd
_refine_ls_weighting_details 'calc w=1/[\s^2^(Fo^2^)+(0.0241P)^2^] where P=(Fo^2^+2Fc^2^)/3'
_refine_ls_weighting_scheme calc
_refine_ls_wR_factor_gt 0.0644
_refine_ls_wR_factor_ref 0.0690
_reflns_number_gt 2801
_reflns_number_total 3441
_reflns_threshold_expression I>2\s(I)
_cod_data_source_file hb5016.cif
_cod_data_source_block I
_cod_database_code 2222705
_cod_database_fobs_code 2222705

loop_
_symmetry_equiv_pos_as_xyz
'x, y, z'
'-x+1/2, y+1/2, z+1/2'
'x+1/2, -y+1/2, z'
'-x, -y, z+1/2'

loop_
_atom_site_type_symbol
_atom_site_label
_atom_site_fract_x
_atom_site_fract_y
_atom_site_fract_z
_atom_site_U_iso_or_equiv
_atom_site_adp_type
_atom_site_calc_flag
_atom_site_refinement_flags
_atom_site_occupancy
_atom_site_disorder_assembly
_atom_site_disorder_group
Br Br1 0.257493(13) 0.192950(18) 0.66598(14) 0.02943(11) Uani d . 1 . .
N N1 0.53686(13) 0.19508(14) 0.0539(4) 0.0196(5) Uani d . 1 . .
C C1 0.46874(12) 0.20289(15) 0.1699(6) 0.0180(5) Uani d . 1 . .
C C2 0.40547(16) 0.25415(17) 0.1164(5) 0.0229(7) Uani d . 1 . .
H H2 0.4049 0.2918 -0.0206 0.027 Uiso calc R 1 . .
C C3 0.34289(16) 0.25037(19) 0.2638(5) 0.0231(7) Uani d . 1 . .
H H3 0.2988 0.2849 0.2278 0.028 Uiso calc R 1 . .
C C4 0.34503(16) 0.19535(18) 0.4663(5) 0.0206(7) Uani d . 1 . .
C C5 0.40726(15) 0.14351(19) 0.5264(5) 0.0191(6) Uani d . 1 . .
H H5 0.4072 0.1064 0.6643 0.023 Uiso calc R 1 . .
C C6 0.47028(15) 0.14744(17) 0.3781(5) 0.0176(6) Uani d . 1 . .
C C7 0.58394(13) 0.13641(16) 0.1792(6) 0.0191(6) Uani d . 1 . .
C C8 0.65823(14) 0.10891(17) 0.1344(6) 0.0228(7) Uani d . 1 . .
H H8 0.6848 0.1303 -0.0013 0.027 Uiso calc R 1 . .
C C9 0.69198(16) 0.0502(2) 0.2913(5) 0.0269(7) Uani d . 1 . .
H H9 0.7424 0.0303 0.2617 0.032 Uiso calc R 1 . .
C C10 0.65424(18) 0.0186(2) 0.4947(5) 0.0260(7) Uani d . 1 . .
H H10 0.6794 -0.0215 0.6010 0.031 Uiso calc R 1 . .
C C11 0.58048(16) 0.04587(18) 0.5403(5) 0.0222(7) Uani d . 1 . .
H H11 0.5547 0.0246 0.6774 0.027 Uiso calc R 1 . .
C C12 0.54435(15) 0.10506(18) 0.3825(5) 0.0179(6) Uani d . 1 . .
C C13 0.56053(16) 0.25418(18) -0.1405(5) 0.0224(7) Uani d . 1 . .
H H13A 0.5185 0.2588 -0.2563 0.027 Uiso calc R 1 . .
H H13B 0.6042 0.2258 -0.2223 0.027 Uiso calc R 1 . .
C C14 0.58274(15) 0.34943(19) -0.0620(5) 0.0197(6) Uani d . 1 . .
C C15 0.62312(14) 0.36493(17) 0.1461(6) 0.0241(6) Uani d . 1 . .
H H15 0.6360 0.3154 0.2470 0.029 Uiso calc R 1 . .
C C16 0.64439(15) 0.4530(2) 0.2054(6) 0.0307(8) Uani d . 1 . .
H H16 0.6726 0.4631 0.3464 0.037 Uiso calc R 1 . .
C C17 0.6255(2) 0.5257(2) 0.0643(6) 0.0344(9) Uani d . 1 . .
H H17 0.6402 0.5858 0.1077 0.041 Uiso calc R 1 . .
C C18 0.58455(17) 0.5108(2) -0.1427(7) 0.0336(8) Uani d . 1 . .
H H18 0.5713 0.5605 -0.2424 0.040 Uiso calc R 1 . .
C C19 0.56306(16) 0.42221(19) -0.2030(6) 0.0261(7) Uani d . 1 . .
H H19 0.5345 0.4120 -0.3432 0.031 Uiso calc R 1 . .

loop_
_atom_site_aniso_label
_atom_site_aniso_U_11
_atom_site_aniso_U_22
_atom_site_aniso_U_33
_atom_site_aniso_U_12
_atom_site_aniso_U_13
_atom_site_aniso_U_23
Br1 0.01928(15) 0.03967(17) 0.02934(18) 0.00396(12) 0.0029(2) -0.0045(2)
N1 0.0176(13) 0.0205(12) 0.0208(13) -0.0014(10) 0.0012(11) 0.0036(11)
C1 0.0175(12) 0.0180(12) 0.0184(14) -0.0031(10) -0.002(2) -0.0038(16)
C2 0.0249(15) 0.0199(14) 0.024(2) -0.0015(12) -0.0055(13) 0.0013(13)
C3 0.0202(16) 0.0211(15) 0.0279(17) 0.0034(13) -0.0056(13) -0.0036(13)
C4 0.0152(15) 0.0237(16) 0.0228(16) 0.0004(12) 0.0026(13) -0.0038(13)
C5 0.0179(15) 0.0189(14) 0.0204(16) -0.0040(12) -0.0021(12) -0.0011(12)
C6 0.0166(15) 0.0150(14) 0.0213(15) -0.0022(11) -0.0031(13) -0.0029(12)
C7 0.0185(12) 0.0173(12) 0.0214(14) -0.0035(10) -0.0027(18) -0.0048(16)
C8 0.0159(13) 0.0259(14) 0.0268(19) -0.0044(11) 0.0002(14) -0.0051(15)
C9 0.0186(16) 0.0258(17) 0.0364(19) -0.0017(13) -0.0015(15) -0.0078(15)
C10 0.0228(17) 0.0225(15) 0.0326(18) 0.0020(13) -0.0053(14) 0.0002(14)
C11 0.0201(16) 0.0231(15) 0.0233(16) -0.0031(12) -0.0031(13) -0.0015(13)
C12 0.0178(15) 0.0140(13) 0.0217(16) -0.0042(11) 0.0010(13) -0.0034(12)
C13 0.0195(16) 0.0267(16) 0.0209(15) -0.0024(12) 0.0024(13) 0.0004(14)
C14 0.0170(15) 0.0208(14) 0.0215(17) 0.0003(12) 0.0076(13) 0.0035(14)
C15 0.0272(14) 0.0229(14) 0.0222(16) -0.0034(11) 0.0000(18) 0.0000(17)
C16 0.0311(16) 0.0336(17) 0.028(2) -0.0080(13) 0.0013(15) -0.0054(16)
C17 0.039(2) 0.0210(16) 0.043(2) -0.0068(15) 0.0162(16) -0.0033(16)
C18 0.0319(19) 0.0247(16) 0.044(2) 0.0040(14) 0.0113(18) 0.0080(16)
C19 0.0213(16) 0.0324(17) 0.0244(17) 0.0004(13) 0.0045(14) 0.0051(14)

loop_
_atom_type_symbol
_atom_type_description
_atom_type_scat_dispersion_real
_atom_type_scat_dispersion_imag
_atom_type_scat_source
C C 0.0033 0.0016 'International Tables Vol C Tables 4.2.6.8 and 6.1.1.4'
H H 0.0000 0.0000 'International Tables Vol C Tables 4.2.6.8 and 6.1.1.4'
N N 0.0061 0.0033 'International Tables Vol C Tables 4.2.6.8 and 6.1.1.4'
Br Br -0.2901 2.4595 'International Tables Vol C Tables 4.2.6.8 and 6.1.1.4'

loop_
_geom_angle_atom_site_label_1
_geom_angle_atom_site_label_2
_geom_angle_atom_site_label_3
_geom_angle_site_symmetry_1
_geom_angle_site_symmetry_3
_geom_angle
_geom_angle_publ_flag
C1 N1 C7 . . 109.4(2) ?
C1 N1 C13 . . 124.0(2) ?
C7 N1 C13 . . 125.4(2) ?
N1 C1 C2 . . 130.5(3) ?
N1 C1 C6 . . 109.1(2) ?
C2 C1 C6 . . 120.4(3) ?
C1 C2 C3 . . 119.5(3) ?
C1 C2 H2 . . 120.3 ?
C3 C2 H2 . . 120.3 ?
C2 C3 C4 . . 119.5(3) ?
C2 C3 H3 . . 120.2 ?
C4 C3 H3 . . 120.2 ?
C5 C4 C3 . . 122.8(3) ?
C5 C4 Br1 . . 119.2(2) ?
C3 C4 Br1 . . 118.1(2) ?
C4 C5 C6 . . 117.7(3) ?
C4 C5 H5 . . 121.2 ?
C6 C5 H5 . . 121.2 ?
C5 C6 C1 . . 120.2(2) ?
C5 C6 C12 . . 133.8(3) ?
C1 C6 C12 . . 106.0(2) ?
N1 C7 C8 . . 130.4(3) ?
N1 C7 C12 . . 108.6(2) ?
C8 C7 C12 . . 121.0(3) ?
C9 C8 C7 . . 118.2(3) ?
C9 C8 H8 . . 120.9 ?
C7 C8 H8 . . 120.9 ?
C8 C9 C10 . . 121.9(3) ?
C8 C9 H9 . . 119.0 ?
C10 C9 H9 . . 119.0 ?
C11 C10 C9 . . 120.1(3) ?
C11 C10 H10 . . 120.0 ?
C9 C10 H10 . . 120.0 ?
C10 C11 C12 . . 119.3(3) ?
C10 C11 H11 . . 120.4 ?
C12 C11 H11 . . 120.4 ?
C11 C12 C7 . . 119.5(2) ?
C11 C12 C6 . . 133.6(3) ?
C7 C12 C6 . . 106.9(2) ?
N1 C13 C14 . . 113.7(2) ?
N1 C13 H13A . . 108.8 ?
C14 C13 H13A . . 108.8 ?
N1 C13 H13B . . 108.8 ?
C14 C13 H13B . . 108.8 ?
H13A C13 H13B . . 107.7 ?
C19 C14 C15 . . 119.3(3) ?
C19 C14 C13 . . 118.7(3) ?
C15 C14 C13 . . 121.9(2) ?
C16 C15 C14 . . 119.6(3) ?
C16 C15 H15 . . 120.2 ?
C14 C15 H15 . . 120.2 ?
C17 C16 C15 . . 121.3(3) ?
C17 C16 H16 . . 119.4 ?
C15 C16 H16 . . 119.4 ?
C16 C17 C18 . . 119.4(3) ?
C16 C17 H17 . . 120.3 ?
C18 C17 H17 . . 120.3 ?
C17 C18 C19 . . 119.5(3) ?
C17 C18 H18 . . 120.2 ?
C19 C18 H18 . . 120.2 ?
C14 C19 C18 . . 120.9(3) ?
C14 C19 H19 . . 119.6 ?
C18 C19 H19 . . 119.6 ?

loop_
_geom_bond_atom_site_label_1
_geom_bond_atom_site_label_2
_geom_bond_site_symmetry_2
_geom_bond_distance
_geom_bond_publ_flag
Br1 C4 . 1.911(3) ?
N1 C1 . 1.373(3) ?
N1 C7 . 1.389(3) ?
N1 C13 . 1.459(3) ?
C1 C2 . 1.379(3) ?
C1 C6 . 1.429(4) ?
C2 C3 . 1.382(4) ?
C2 H2 . 0.9500 ?
C3 C4 . 1.399(4) ?
C3 H3 . 0.9500 ?
C4 C5 . 1.377(4) ?
C5 C6 . 1.392(4) ?
C5 H5 . 0.9500 ?
C6 C12 . 1.446(3) ?
C7 C8 . 1.393(3) ?
C7 C12 . 1.419(4) ?
C8 C9 . 1.371(4) ?
C8 H8 . 0.9500 ?
C9 C10 . 1.405(4) ?
C9 H9 . 0.9500 ?
C10 C11 . 1.385(4) ?
C10 H10 . 0.9500 ?
C11 C12 . 1.397(4) ?
C11 H11 . 0.9500 ?
C13 C14 . 1.517(4) ?
C13 H13A . 0.9900 ?
C13 H13B . 0.9900 ?
C14 C19 . 1.376(4) ?
C14 C15 . 1.392(4) ?
C15 C16 . 1.385(4) ?
C15 H15 . 0.9500 ?
C16 C17 . 1.373(4) ?
C16 H16 . 0.9500 ?
C17 C18 . 1.390(5) ?
C17 H17 . 0.9500 ?
C18 C19 . 1.395(4) ?
C18 H18 . 0.9500 ?
C19 H19 . 0.9500 ?

loop_
_geom_torsion_atom_site_label_1
_geom_torsion_atom_site_label_2
_geom_torsion_atom_site_label_3
_geom_torsion_atom_site_label_4
_geom_torsion_site_symmetry_1
_geom_torsion_site_symmetry_2
_geom_torsion_site_symmetry_3
_geom_torsion_site_symmetry_4
_geom_torsion
_geom_torsion_publ_flag
C7 N1 C1 C2 . . . . 178.6(3) ?
C13 N1 C1 C2 . . . . 10.5(4) ?
C7 N1 C1 C6 . . . . -0.3(3) ?
C13 N1 C1 C6 . . . . -168.5(2) ?
N1 C1 C2 C3 . . . . -179.9(3) ?
C6 C1 C2 C3 . . . . -1.1(4) ?
C1 C2 C3 C4 . . . . 0.7(4) ?
C2 C3 C4 C5 . . . . -0.4(4) ?
C2 C3 C4 Br1 . . . . 179.5(2) ?
C3 C4 C5 C6 . . . . 0.5(4) ?
Br1 C4 C5 C6 . . . . -179.48(19) ?
C4 C5 C6 C1 . . . . -0.8(4) ?
C4 C5 C6 C12 . . . . 179.2(3) ?
N1 C1 C6 C5 . . . . -179.8(2) ?
C2 C1 C6 C5 . . . . 1.2(4) ?
N1 C1 C6 C12 . . . . 0.2(3) ?
C2 C1 C6 C12 . . . . -178.9(2) ?
C1 N1 C7 C8 . . . . -178.7(3) ?
C13 N1 C7 C8 . . . . -10.7(4) ?
C1 N1 C7 C12 . . . . 0.3(3) ?
C13 N1 C7 C12 . . . . 168.3(2) ?
N1 C7 C8 C9 . . . . 179.3(3) ?
C12 C7 C8 C9 . . . . 0.4(4) ?
C7 C8 C9 C10 . . . . -0.8(4) ?
C8 C9 C10 C11 . . . . 0.7(4) ?
C9 C10 C11 C12 . . . . -0.1(4) ?
C10 C11 C12 C7 . . . . -0.3(4) ?
C10 C11 C12 C6 . . . . -178.6(3) ?
N1 C7 C12 C11 . . . . -179.0(2) ?
C8 C7 C12 C11 . . . . 0.1(4) ?
N1 C7 C12 C6 . . . . -0.2(3) ?
C8 C7 C12 C6 . . . . 178.9(2) ?
C5 C6 C12 C11 . . . . -1.5(5) ?
C1 C6 C12 C11 . . . . 178.5(3) ?
C5 C6 C12 C7 . . . . 180.0(3) ?
C1 C6 C12 C7 . . . . 0.0(3) ?
C1 N1 C13 C14 . . . . 73.6(3) ?
C7 N1 C13 C14 . . . . -92.7(3) ?
N1 C13 C14 C19 . . . . -141.7(3) ?
N1 C13 C14 C15 . . . . 39.1(4) ?
C19 C14 C15 C16 . . . . -1.5(4) ?
C13 C14 C15 C16 . . . . 177.7(3) ?
C14 C15 C16 C17 . . . . 0.9(4) ?
C15 C16 C17 C18 . . . . -0.4(5) ?
C16 C17 C18 C19 . . . . 0.3(5) ?
C15 C14 C19 C18 . . . . 1.5(4) ?
C13 C14 C19 C18 . . . . -177.7(3) ?
C17 C18 C19 C14 . . . . -0.9(4) ?

loop_
_cod_related_entry_id
_cod_related_entry_database
_cod_related_entry_code
1 ChemSpider 3581720
